data_2217484
loop_
_publ_author_name
'B. Thimme Gowda'
'Sabine Foro'
'B. P. Sowmya'
'Hartmut Fuess '

_publ_section_title
;
 2-Methyl-<i>N</i>-phenylbenzamide
;
_journal_coeditor_code DN2308
_journal_issue 2
_journal_name_full 'Acta Crystallographica Section E'
_journal_page_first o383
_journal_page_last o383
_journal_paper_doi 10.1107/S1600536807068821
_journal_volume 64
_journal_year 2008
_chemical_formula_iupac 'C14 H13 N O'
_chemical_formula_moiety 'C14 H13 N O'
_chemical_formula_sum 'C14 H13 N O'
_chemical_formula_weight 211.25
_chemical_name_systematic
;
2-Methyl-<i>N</i>-phenylbenzamide
;
_space_group_IT_number 61
_symmetry_cell_setting orthorhombic
_symmetry_space_group_name_Hall '-P 2ac 2ab'
_symmetry_space_group_name_H-M 'P b c a'
_atom_sites_solution_hydrogens geom
_atom_sites_solution_primary direct
_atom_sites_solution_secondary difmap
_audit_creation_method SHELXL-97
_cell_angle_alpha 90.00
_cell_angle_beta 90.00
_cell_angle_gamma 90.00
_cell_formula_units_Z 8
_cell_length_a 14.4040(10)
_cell_length_b 8.6824(6)
_cell_length_c 18.7100(10)
_cell_measurement_reflns_used 3291
_cell_measurement_temperature 100(2)
_cell_measurement_theta_max 26.87
_cell_measurement_theta_min 1.47
_cell_volume 2339.9(3)
_computing_cell_refinement
;
CrysAlis RED (Oxford Diffraction, 2007)
;
_computing_data_collection
;
CrysAlis CCD (Oxford Diffraction, 2004)
;
_computing_data_reduction
;
CrysAlis RED (Oxford Diffraction, 2007)
;
_computing_molecular_graphics 'PLATON (Spek, 2003)'
_computing_publication_material 'SHELXS97 (Sheldrick, 2008)'
_computing_structure_refinement 'SHELXL97 (Sheldrick, 2008)'
_computing_structure_solution 'SHELXS97 (Sheldrick, 2008)'
_diffrn_ambient_temperature 100(2)
_diffrn_measured_fraction_theta_full 0.999
_diffrn_measured_fraction_theta_max 0.999
_diffrn_measurement_device_type
;
Oxford Diffraction Xcalibur diffractometer
with Sapphire CCD Detector
;
_diffrn_measurement_method
;
Rotation method data acquisition using \w and \f scans.
;
_diffrn_radiation_monochromator graphite
_diffrn_radiation_source 'fine-focus sealed tube'
_diffrn_radiation_type MoK\a
_diffrn_radiation_wavelength 0.71073
_diffrn_reflns_av_R_equivalents 0.0290
_diffrn_reflns_av_sigmaI/netI 0.0265
_diffrn_reflns_limit_h_max 17
_diffrn_reflns_limit_h_min -17
_diffrn_reflns_limit_k_max 10
_diffrn_reflns_limit_k_min -10
_diffrn_reflns_limit_l_max 23
_diffrn_reflns_limit_l_min -23
_diffrn_reflns_number 11005
_diffrn_reflns_theta_full 26.37
_diffrn_reflns_theta_max 26.37
_diffrn_reflns_theta_min 2.60
_diffrn_standards_decay_% 0
_exptl_absorpt_coefficient_mu 0.076
_exptl_absorpt_correction_T_max 0.9805
_exptl_absorpt_correction_T_min 0.9699
_exptl_absorpt_correction_type multi-scan
_exptl_absorpt_process_details
;
(SCALE3 ABSPACK; Oxford Diffraction, 2007)
;
_exptl_crystal_colour colourless
_exptl_crystal_density_diffrn 1.199
_exptl_crystal_density_method 'not measured'
_exptl_crystal_description rod
_exptl_crystal_F_000 896
_exptl_crystal_size_max 0.40
_exptl_crystal_size_mid 0.20
_exptl_crystal_size_min 0.16
_refine_diff_density_max 0.236
_refine_diff_density_min -0.211
_refine_ls_extinction_method none
_refine_ls_goodness_of_fit_ref 1.048
_refine_ls_hydrogen_treatment mixed
_refine_ls_matrix_type full
_refine_ls_number_parameters 149
_refine_ls_number_reflns 2387
_refine_ls_number_restraints 0
_refine_ls_restrained_S_all 1.048
_refine_ls_R_factor_all 0.0631
_refine_ls_R_factor_gt 0.0378
_refine_ls_shift/su_max 0.007
_refine_ls_shift/su_mean 0.001
_refine_ls_structure_factor_coef Fsqd
_refine_ls_weighting_details 'calc w=1/[\s^2^(Fo^2^)+(0.0589P)^2^+0.6762P] where P=(Fo^2^+2Fc^2^)/3'
_refine_ls_weighting_scheme calc
_refine_ls_wR_factor_gt 0.0954
_refine_ls_wR_factor_ref 0.1151
_reflns_number_gt 1686
_reflns_number_total 2387
_reflns_threshold_expression I>2\s(I)
_cod_data_source_file dn2308.cif
_cod_data_source_block I
_cod_database_code 2217484
_cod_database_fobs_code 2217484

loop_
_symmetry_equiv_pos_as_xyz
'x, y, z'
'-x+1/2, -y, z+1/2'
'x+1/2, -y+1/2, -z'
'-x, y+1/2, -z+1/2'
'-x, -y, -z'
'x-1/2, y, -z-1/2'
'-x-1/2, y-1/2, z'
'x, -y-1/2, z-1/2'

loop_
_atom_site_type_symbol
_atom_site_label
_atom_site_fract_x
_atom_site_fract_y
_atom_site_fract_z
_atom_site_U_iso_or_equiv
_atom_site_adp_type
_atom_site_calc_flag
_atom_site_refinement_flags
_atom_site_occupancy
C C1 0.69394(10) 0.28490(16) 0.53783(8) 0.0226(3) Uani d . 1
C C2 0.60165(11) 0.32710(18) 0.52773(9) 0.0298(4) Uani d . 1
H H2 0.5740 0.4029 0.5575 0.036 Uiso calc R 1
C C3 0.55046(12) 0.2578(2) 0.47398(10) 0.0395(5) Uani d . 1
H H3 0.4876 0.2869 0.4667 0.047 Uiso calc R 1
C C4 0.59039(14) 0.1463(2) 0.43075(10) 0.0421(5) Uani d . 1
H H4 0.5544 0.0966 0.3950 0.051 Uiso calc R 1
C C5 0.68238(13) 0.1079(2) 0.43987(9) 0.0360(4) Uani d . 1
H H5 0.7102 0.0334 0.4094 0.043 Uiso calc R 1
C C6 0.73475(11) 0.17696(18) 0.49311(8) 0.0276(4) Uani d . 1
H H6 0.7983 0.1505 0.4990 0.033 Uiso calc R 1
C C7 0.80898(9) 0.28653(16) 0.63583(7) 0.0197(3) Uani d . 1
C C8 0.85208(9) 0.38985(16) 0.69023(8) 0.0203(3) Uani d . 1
C C9 0.85849(9) 0.34624(16) 0.76232(8) 0.0231(3) Uani d . 1
C C10 0.90322(10) 0.44704(19) 0.80890(9) 0.0284(4) Uani d . 1
H H10 0.9075 0.4210 0.8581 0.034 Uiso calc R 1
C C11 0.94171(11) 0.58472(19) 0.78533(9) 0.0323(4) Uani d . 1
H H11 0.9735 0.6498 0.8180 0.039 Uiso calc R 1
C C12 0.93373(11) 0.62687(18) 0.71470(9) 0.0310(4) Uani d . 1
H H12 0.9590 0.7218 0.6986 0.037 Uiso calc R 1
C C13 0.88876(10) 0.53029(16) 0.66721(9) 0.0248(4) Uani d . 1
H H13 0.8828 0.5597 0.6185 0.030 Uiso calc R 1
C C14 0.81853(11) 0.19677(19) 0.78942(8) 0.0311(4) Uani d . 1
H H14A 0.8571 0.1108 0.7730 0.037 Uiso calc R 1
H H14B 0.7552 0.1842 0.7711 0.037 Uiso calc R 1
H H14C 0.8172 0.1981 0.8418 0.037 Uiso calc R 1
N N1 0.74373(8) 0.35464(14) 0.59463(7) 0.0220(3) Uani d . 1
H H1N 0.7283(11) 0.448(2) 0.6078(9) 0.026 Uiso d . 1
O O1 0.83366(7) 0.15084(11) 0.62885(6) 0.0245(3) Uani d . 1

loop_
_atom_site_aniso_label
_atom_site_aniso_U_11
_atom_site_aniso_U_22
_atom_site_aniso_U_33
_atom_site_aniso_U_12
_atom_site_aniso_U_13
_atom_site_aniso_U_23
C1 0.0295(8) 0.0138(7) 0.0244(7) -0.0039(6) -0.0054(6) 0.0032(6)
C2 0.0308(8) 0.0223(8) 0.0362(9) -0.0009(7) -0.0051(7) 0.0040(7)
C3 0.0335(9) 0.0373(10) 0.0477(10) -0.0048(8) -0.0176(8) 0.0095(9)
C4 0.0563(12) 0.0291(9) 0.0410(10) -0.0117(9) -0.0223(9) 0.0006(9)
C5 0.0541(11) 0.0221(8) 0.0316(9) -0.0039(8) -0.0079(8) -0.0018(8)
C6 0.0348(8) 0.0204(8) 0.0276(8) -0.0022(7) -0.0039(7) 0.0007(7)
C7 0.0189(7) 0.0154(7) 0.0248(7) -0.0018(5) 0.0013(6) 0.0015(6)
C8 0.0172(7) 0.0154(7) 0.0284(8) 0.0023(5) -0.0008(6) -0.0020(6)
C9 0.0183(7) 0.0217(7) 0.0294(8) 0.0040(6) -0.0005(6) -0.0019(7)
C10 0.0249(8) 0.0316(9) 0.0287(8) 0.0065(7) -0.0055(7) -0.0063(8)
C11 0.0246(8) 0.0273(8) 0.0452(10) 0.0000(7) -0.0082(7) -0.0151(8)
C12 0.0263(8) 0.0190(8) 0.0478(10) -0.0038(6) -0.0030(7) -0.0031(8)
C13 0.0235(7) 0.0176(7) 0.0333(8) 0.0001(6) -0.0013(6) 0.0009(7)
C14 0.0336(9) 0.0299(9) 0.0298(8) -0.0022(7) -0.0004(7) 0.0052(8)
N1 0.0261(6) 0.0126(6) 0.0273(7) 0.0019(5) -0.0033(6) -0.0017(6)
O1 0.0274(5) 0.0124(5) 0.0336(6) 0.0014(4) -0.0033(5) -0.0018(5)

loop_
_atom_type_symbol
_atom_type_description
_atom_type_scat_dispersion_real
_atom_type_scat_dispersion_imag
_atom_type_scat_source
C C 0.0033 0.0016 'International Tables Vol C Tables 4.2.6.8 and 6.1.1.4'
H H 0.0000 0.0000 'International Tables Vol C Tables 4.2.6.8 and 6.1.1.4'
N N 0.0061 0.0033 'International Tables Vol C Tables 4.2.6.8 and 6.1.1.4'
O O 0.0106 0.0060 'International Tables Vol C Tables 4.2.6.8 and 6.1.1.4'

loop_
_geom_angle_atom_site_label_1
_geom_angle_atom_site_label_2
_geom_angle_atom_site_label_3
_geom_angle
C6 C1 C2 120.05(14)
C6 C1 N1 121.76(13)
C2 C1 N1 118.19(13)
C3 C2 C1 119.53(16)
C3 C2 H2 120.2
C1 C2 H2 120.2
C2 C3 C4 120.41(16)
C2 C3 H3 119.8
C4 C3 H3 119.8
C5 C4 C3 119.73(16)
C5 C4 H4 120.1
C3 C4 H4 120.1
C4 C5 C6 120.53(17)
C4 C5 H5 119.7
C6 C5 H5 119.7
C5 C6 C1 119.69(15)
C5 C6 H6 120.2
C1 C6 H6 120.2
O1 C7 N1 123.79(13)
O1 C7 C8 121.65(12)
N1 C7 C8 114.53(12)
C13 C8 C9 120.44(14)
C13 C8 C7 118.16(13)
C9 C8 C7 121.37(13)
C10 C9 C8 117.51(14)
C10 C9 C14 120.47(14)
C8 C9 C14 122.01(13)
C11 C10 C9 121.78(15)
C11 C10 H10 119.1
C9 C10 H10 119.1
C12 C11 C10 120.01(15)
C12 C11 H11 120.0
C10 C11 H11 120.0
C11 C12 C13 119.66(15)
C11 C12 H12 120.2
C13 C12 H12 120.2
C12 C13 C8 120.56(15)
C12 C13 H13 119.7
C8 C13 H13 119.7
C9 C14 H14A 109.5
C9 C14 H14B 109.5
H14A C14 H14B 109.5
C9 C14 H14C 109.5
H14A C14 H14C 109.5
H14B C14 H14C 109.5
C7 N1 C1 126.32(12)
C7 N1 H1N 114.9(11)
C1 N1 H1N 118.5(11)

loop_
_geom_bond_atom_site_label_1
_geom_bond_atom_site_label_2
_geom_bond_distance
C1 C6 1.387(2)
C1 C2 1.392(2)
C1 N1 1.4180(18)
C2 C3 1.385(2)
C2 H2 0.9500
C3 C4 1.387(3)
C3 H3 0.9500
C4 C5 1.377(3)
C4 H4 0.9500
C5 C6 1.386(2)
C5 H5 0.9500
C6 H6 0.9500
C7 O1 1.2375(17)
C7 N1 1.3516(18)
C7 C8 1.492(2)
C8 C13 1.397(2)
C8 C9 1.404(2)
C9 C10 1.393(2)
C9 C14 1.507(2)
C10 C11 1.390(2)
C10 H10 0.9500
C11 C12 1.376(2)
C11 H11 0.9500
C12 C13 1.383(2)
C12 H12 0.9500
C13 H13 0.9500
C14 H14A 0.9800
C14 H14B 0.9800
C14 H14C 0.9800
N1 H1N 0.878(17)

loop_
_geom_hbond_atom_site_label_D
_geom_hbond_atom_site_label_H
_geom_hbond_atom_site_label_A
_geom_hbond_site_symmetry_A
_geom_hbond_distance_DH
_geom_hbond_distance_HA
_geom_hbond_distance_DA
_geom_hbond_angle_DHA
N1 H1N O1 7_765 0.878(17) 2.012(18) 2.8751(16) 167.7(15)

loop_
_geom_torsion_atom_site_label_1
_geom_torsion_atom_site_label_2
_geom_torsion_atom_site_label_3
_geom_torsion_atom_site_label_4
_geom_torsion
C6 C1 C2 C3 1.6(2)
N1 C1 C2 C3 -178.20(14)
C1 C2 C3 C4 0.5(3)
C2 C3 C4 C5 -2.1(3)
C3 C4 C5 C6 1.7(3)
C4 C5 C6 C1 0.4(2)
C2 C1 C6 C5 -2.0(2)
N1 C1 C6 C5 177.73(14)
O1 C7 C8 C13 126.10(15)
N1 C7 C8 C13 -52.29(17)
O1 C7 C8 C9 -51.99(19)
N1 C7 C8 C9 129.62(14)
C13 C8 C9 C10 -0.7(2)
C7 C8 C9 C10 177.40(13)
C13 C8 C9 C14 179.07(13)
C7 C8 C9 C14 -2.9(2)
C8 C9 C10 C11 -1.1(2)
C14 C9 C10 C11 179.21(14)
C9 C10 C11 C12 2.0(2)
C10 C11 C12 C13 -1.2(2)
C11 C12 C13 C8 -0.5(2)
C9 C8 C13 C12 1.5(2)
C7 C8 C13 C12 -176.65(13)
O1 C7 N1 C1 -0.2(2)
C8 C7 N1 C1 178.11(13)
C6 C1 N1 C7 -35.5(2)
C2 C1 N1 C7 144.32(15)

loop_
_cod_related_entry_id
_cod_related_entry_database
_cod_related_entry_code
1 ChemSpider 21940
